data_4025351
loop_
_publ_author_name
'David M. Hodgson'
'Saifullah Salik'
'David J. Fox'

_publ_section_title
;
 Stereocontrolled Syntheses of (-)-Cubebol and (-)-10-Epicubebol Involving
 Intramolecular Cyclopropanation of \a-Lithiated Epoxides
;
_journal_name_full 'Journal of Organic Chemistry'
_journal_page_first 2157
_journal_page_last 2168
_journal_paper_doi 10.1021/jo9022974
_journal_volume 75
_journal_year 2010
_chemical_absolute_configuration unk
_chemical_formula_moiety 'C15 H26 O1'
_chemical_formula_sum 'C15 H26 O'
_chemical_formula_weight 222.37
_chemical_melting_point ?
_space_group_IT_number 4
_symmetry_cell_setting monoclinic
_symmetry_space_group_name_Hall 'P 2yb'
_symmetry_space_group_name_H-M 'P 1 21 1'
_atom_sites_solution_hydrogens geom
_atom_sites_solution_primary direct
_audit_creation_date 09-03-03
_audit_creation_method CRYSTALS_ver_12.87
_cell_angle_alpha 90
_cell_angle_beta 91.1046(10)
_cell_angle_gamma 90
_cell_formula_units_Z 8
_cell_length_a 9.8823(2)
_cell_length_b 9.5332(2)
_cell_length_c 30.4082(8)
_cell_measurement_reflns_used 4294
_cell_measurement_temperature 150
_cell_measurement_theta_max 27
_cell_measurement_theta_min 5
_cell_volume 2864.22(11)
_computing_cell_refinement 'DENZO/SCALEPACK (Otwinowski & Minor, 1997)'
_computing_data_collection 'COLLECT (Nonius, 1997-2001).'
_computing_data_reduction 'DENZO/SCALEPACK (Otwinowski & Minor, 1997)'
_computing_molecular_graphics 'CAMERON (Watkin et al., 1996)'
_computing_publication_material 'CRYSTALS (Betteridge et al., 2003)'
_computing_structure_refinement 'CRYSTALS (Betteridge et al., 2003)'
_computing_structure_solution 'USER DEFINED STRUCTURE SOLUTION'
_diffrn_ambient_temperature 150
_diffrn_measured_fraction_theta_full 0.954
_diffrn_measured_fraction_theta_max 0.942
_diffrn_measurement_device 'Nonius KappaCCD'
_diffrn_measurement_device_type Area
_diffrn_measurement_method \w
_diffrn_radiation_monochromator graphite
_diffrn_radiation_type 'Mo K\a'
_diffrn_radiation_wavelength 0.71073
_diffrn_reflns_av_R_equivalents 0.089
_diffrn_reflns_limit_h_max 12
_diffrn_reflns_limit_h_min -12
_diffrn_reflns_limit_k_max 8
_diffrn_reflns_limit_k_min -12
_diffrn_reflns_limit_l_max 39
_diffrn_reflns_limit_l_min 0
_diffrn_reflns_number 16603
_diffrn_reflns_theta_full 25.283
_diffrn_reflns_theta_max 27.481
_diffrn_reflns_theta_min 5.096
_diffrn_standards_number 0
_exptl_absorpt_coefficient_mu 0.062
_exptl_absorpt_correction_T_max 0.98
_exptl_absorpt_correction_T_min 0.88
_exptl_absorpt_correction_type multi-scan
_exptl_absorpt_process_details 'DENZO/SCALEPACK (Otwinowski & Minor, 1997)'
_exptl_crystal_colour clear_pale_colourless
_exptl_crystal_density_diffrn 1.031
_exptl_crystal_density_meas ?
_exptl_crystal_density_method 'not measured'
_exptl_crystal_description plate
_exptl_crystal_F_000 992
_exptl_crystal_size_max 0.39
_exptl_crystal_size_mid 0.28
_exptl_crystal_size_min 0.26
_refine_diff_density_max 0.48
_refine_diff_density_min -0.45
_refine_ls_extinction_method None
_refine_ls_goodness_of_fit_ref 1.0000
_refine_ls_hydrogen_treatment none
_refine_ls_matrix_type full
_refine_ls_number_parameters 578
_refine_ls_number_reflns 5958
_refine_ls_number_restraints 629
_refine_ls_R_factor_all 0.0814
_refine_ls_R_factor_gt 0.0638
_refine_ls_shift/su_max 0.000108
_refine_ls_structure_factor_coef Fsqd
_refine_ls_weighting_details
;
 Method= Modified Sheldrick 
 w=1/[\s^2^(F^2^) + ( 0.04P)^2^ + 4.48P] 
 ,where P=(max(Fo^2^,0) + 2Fc^2^)/3 
;
_refine_ls_weighting_scheme calc
_refine_ls_wR_factor_all 0.1513
_refine_ls_wR_factor_gt 0.1408
_refine_ls_wR_factor_ref 0.1513
_reflns_limit_h_max 12
_reflns_limit_h_min -12
_reflns_limit_k_max 8
_reflns_limit_k_min -12
_reflns_limit_l_max 39
_reflns_limit_l_min 0
_reflns_number_gt 4880
_reflns_number_total 6563
_reflns_threshold_expression I>2.0\s(I)
_oxford_diffrn_Wilson_B_factor 2.81
_oxford_diffrn_Wilson_scale 13.20
_oxford_refine_ls_r_factor_ref 0.0814
_oxford_refine_ls_scale 0.4515(8)
_oxford_reflns_number_all 5958
_oxford_reflns_threshold_expression_ref I>-3.0\s(I)
_oxford_structure_analysis_title 6072
_cod_data_source_file jo9022974_si_002.cif
_cod_data_source_block 6072
_cod_depositor_comments
;
The following automatic conversions were performed:

'_chemical_melting_point' value 'not measured' was changed to '?' -
the value is undefined or not given.

Automatic conversion script
Id: cif_fix_values 1569 2011-02-09 13:29:24Z adriana 

The following automatic conversions were performed:

'_symmetry_cell_setting' value 'Monoclinic' changed to 'monoclinic'
according to the built-in table from CIF Core dictionary named
'cif_core.dic' version 2.4.1 from 2010-06-29.

Automatic conversion script
Id: cif_fix_values 1646 2011-03-28 12:23:43Z adriana 

The following automatic conversions were performed:

'_exptl_crystal_density_meas' value 'not measured' was changed to '?'
- the value is perceived as not measured.

Automatic conversion script
Id: cif_fix_values 3008 2015-01-20 13:52:24Z robertas 
;
_cod_original_sg_symbol_H-M 'P 1 21 1 '
_cod_original_formula_sum 'C15 H26 O1'
_cod_database_code 4025351

loop_
_symmetry_equiv_pos_as_xyz
x,y,z
-x,y+1/2,-z

loop_
_atom_site_label
_atom_site_type_symbol
_atom_site_fract_x
_atom_site_fract_y
_atom_site_fract_z
_atom_site_U_iso_or_equiv
_atom_site_occupancy
_atom_site_adp_type
_atom_site_refinement_flags_posn
_atom_site_refinement_flags_adp
_atom_site_refinement_flags_occupancy
_atom_site_disorder_assembly
_atom_site_disorder_group
_oxford_atom_site_special_shape
_atom_site_attached_hydrogens
O1 O 0.0365(4) 0.6785(4) 0.20783(11) 0.0399 1.0000 Uani . U . . . . .
C2 C 0.0995(5) 0.8173(5) 0.20945(16) 0.0331 1.0000 Uani . U . . . . .
C3 C 0.1009(5) 0.8808(5) 0.16397(16) 0.0298 1.0000 Uani . U . . . . .
C4 C 0.2059(5) 0.8309(5) 0.13215(16) 0.0282 1.0000 Uani . U . . . . .
C5 C 0.2344(5) 0.9592(5) 0.16010(17) 0.0335 1.0000 Uani . U . . . . .
C6 C 0.3128(5) 0.9336(6) 0.20267(17) 0.0409 1.0000 Uani . U . . . . .
C7 C 0.2469(5) 0.8065(6) 0.22411(17) 0.0412 1.0000 Uani . U . . . . .
C8 C 0.2473(6) 1.1045(6) 0.13971(19) 0.0413 1.0000 Uani . U . . . . .
C9 C 0.2414(6) 1.0997(6) 0.08925(19) 0.0459 1.0000 Uani . U . . . . .
C10 C 0.1372(6) 0.9977(6) 0.07174(18) 0.0438 1.0000 Uani . U . . . . .
C11 C 0.1750(5) 0.8447(6) 0.08340(16) 0.0344 1.0000 Uani . U . . . . .
C12 C 0.0673(6) 0.7399(6) 0.06762(17) 0.0421 1.0000 Uani . U . . . . .
C13 C 0.1067(6) 0.5884(6) 0.0798(2) 0.0585 1.0000 Uani . U . . . . .
C14 C 0.0373(7) 0.7489(8) 0.01846(18) 0.0653 1.0000 Uani . U . . . . .
C15 C 0.1401(6) 1.2064(6) 0.1578(2) 0.0606 1.0000 Uani . U . . . . .
C17 C 0.0192(6) 0.9104(6) 0.23934(17) 0.0429 1.0000 Uani . U . . . . .
H31 H 0.0205 0.9266 0.1526 0.0351 1.0000 Uiso R . . . . . .
H41 H 0.2547 0.7475 0.1410 0.0336 1.0000 Uiso R . . . . . .
H61 H 0.3012 1.0146 0.2214 0.0491 1.0000 Uiso R . . . . . .
H62 H 0.4083 0.9201 0.1970 0.0486 1.0000 Uiso R . . . . . .
H72 H 0.2585 0.8049 0.2558 0.0486 1.0000 Uiso R . . . . . .
H71 H 0.2826 0.7219 0.2119 0.0488 1.0000 Uiso R . . . . . .
H81 H 0.3375 1.1414 0.1479 0.0495 1.0000 Uiso R . . . . . .
H92 H 0.3295 1.0726 0.0784 0.0552 1.0000 Uiso R . . . . . .
H91 H 0.2175 1.1934 0.0781 0.0555 1.0000 Uiso R . . . . . .
H102 H 0.1317 1.0042 0.0393 0.0531 1.0000 Uiso R . . . . . .
H101 H 0.0482 1.0198 0.0836 0.0527 1.0000 Uiso R . . . . . .
H111 H 0.2594 0.8225 0.0679 0.0409 1.0000 Uiso R . . . . . .
H121 H -0.0151 0.7623 0.0823 0.0512 1.0000 Uiso R . . . . . .
H133 H 0.0372 0.5236 0.0691 0.0878 1.0000 Uiso R . . . . . .
H132 H 0.1926 0.5672 0.0665 0.0881 1.0000 Uiso R . . . . . .
H131 H 0.1170 0.5796 0.1116 0.0877 1.0000 Uiso R . . . . . .
H143 H -0.0303 0.6795 0.0099 0.0978 1.0000 Uiso R . . . . . .
H142 H 0.1186 0.7320 0.0025 0.0980 1.0000 Uiso R . . . . . .
H141 H 0.0038 0.8412 0.0116 0.0981 1.0000 Uiso R . . . . . .
H153 H 0.1601 1.2997 0.1466 0.0910 1.0000 Uiso R . . . . . .
H152 H 0.1457 1.2043 0.1894 0.0910 1.0000 Uiso R . . . . . .
H151 H 0.0508 1.1756 0.1476 0.0906 1.0000 Uiso R . . . . . .
H173 H 0.0611 1.0030 0.2393 0.0638 1.0000 Uiso R . . . . . .
H172 H 0.0229 0.8736 0.2694 0.0641 1.0000 Uiso R . . . . . .
H171 H -0.0756 0.9205 0.2298 0.0633 1.0000 Uiso R . . . . . .
H11 H 0.0349 0.6466 0.2330 0.0599 1.0000 Uiso R . . . . . .
O61 O 0.7438(4) 0.6021(4) 0.29362(11) 0.0438 1.0000 Uani . U . . . . .
C62 C 0.6742(5) 0.7088(6) 0.31899(17) 0.0340 1.0000 Uani . U . . . . .
C67 C 0.5276(5) 0.7268(6) 0.30426(17) 0.0412 1.0000 Uani . U . . . . .
C66 C 0.4542(5) 0.7726(6) 0.34623(17) 0.0408 1.0000 Uani . U . . . . .
C65 C 0.5324(5) 0.7049(5) 0.38400(17) 0.0335 1.0000 Uani . U . . . . .
C63 C 0.6683(5) 0.6596(5) 0.36578(16) 0.0305 1.0000 Uani . U . . . . .
C64 C 0.5658(5) 0.5494(5) 0.37743(16) 0.0290 1.0000 Uani . U . . . . .
C71 C 0.5984(5) 0.4555(6) 0.41594(17) 0.0361 1.0000 Uani . U . . . . .
C70 C 0.6322(6) 0.5408(6) 0.45742(17) 0.0458 1.0000 Uani . U . . . . .
C69 C 0.5250(6) 0.6514(7) 0.46592(18) 0.0481 1.0000 Uani . U . . . . .
C68 C 0.5151(6) 0.7638(6) 0.43012(17) 0.0425 1.0000 Uani . U . . . . .
C75 C 0.6164(7) 0.8838(7) 0.4389(2) 0.0640 1.0000 Uani . U . . . . .
C72 C 0.7067(5) 0.3484(6) 0.40369(17) 0.0379 1.0000 Uani . U . . . . .
C73 C 0.6696(6) 0.2631(6) 0.36370(19) 0.0478 1.0000 Uani . U . . . . .
C74 C 0.7461(6) 0.2507(6) 0.4426(2) 0.0561 1.0000 Uani . U . . . . .
C77 C 0.7538(6) 0.8452(6) 0.31670(19) 0.0504 1.0000 Uani . U . . . . .
H672 H 0.5173 0.7972 0.2813 0.0491 1.0000 Uiso R . . . . . .
H671 H 0.4904 0.6367 0.2938 0.0489 1.0000 Uiso R . . . . . .
H661 H 0.4597 0.8748 0.3490 0.0495 1.0000 Uiso R . . . . . .
H662 H 0.3589 0.7436 0.3455 0.0487 1.0000 Uiso R . . . . . .
H631 H 0.7498 0.6669 0.3844 0.0364 1.0000 Uiso R . . . . . .
H641 H 0.5168 0.5064 0.3532 0.0348 1.0000 Uiso R . . . . . .
H711 H 0.5163 0.3996 0.4221 0.0431 1.0000 Uiso R . . . . . .
H702 H 0.6360 0.4768 0.4820 0.0551 1.0000 Uiso R . . . . . .
H701 H 0.7190 0.5873 0.4539 0.0548 1.0000 Uiso R . . . . . .
H692 H 0.5436 0.6961 0.4944 0.0579 1.0000 Uiso R . . . . . .
H691 H 0.4382 0.6043 0.4670 0.0582 1.0000 Uiso R . . . . . .
H681 H 0.4240 0.8052 0.4313 0.0507 1.0000 Uiso R . . . . . .
H751 H 0.5989 0.9277 0.4667 0.0958 1.0000 Uiso R . . . . . .
H753 H 0.7087 0.8475 0.4388 0.0959 1.0000 Uiso R . . . . . .
H752 H 0.6061 0.9527 0.4154 0.0961 1.0000 Uiso R . . . . . .
H721 H 0.7878 0.4017 0.3968 0.0447 1.0000 Uiso R . . . . . .
H733 H 0.7387 0.1934 0.3592 0.0718 1.0000 Uiso R . . . . . .
H732 H 0.5827 0.2168 0.3675 0.0716 1.0000 Uiso R . . . . . .
H731 H 0.6637 0.3219 0.3378 0.0721 1.0000 Uiso R . . . . . .
H743 H 0.8100 0.1816 0.4325 0.0841 1.0000 Uiso R . . . . . .
H742 H 0.7858 0.3029 0.4669 0.0840 1.0000 Uiso R . . . . . .
H741 H 0.6647 0.2032 0.4518 0.0837 1.0000 Uiso R . . . . . .
H773 H 0.7115 0.9147 0.3351 0.0759 1.0000 Uiso R . . . . . .
H772 H 0.8454 0.8298 0.3274 0.0758 1.0000 Uiso R . . . . . .
H771 H 0.7552 0.8778 0.2865 0.0758 1.0000 Uiso R . . . . . .
H611 H 0.7396 0.6173 0.2666 0.0656 1.0000 Uiso R . . . . . .
O41 O 0.0274(4) 0.5698(4) 0.29537(11) 0.0388 1.0000 Uani . U . . . . .
C42 C 0.0768(5) 0.4260(6) 0.29690(16) 0.0328 1.0000 Uani . U . . . . .
C57 C -0.0175(5) 0.3342(6) 0.26930(17) 0.0412 1.0000 Uani . U . . . . .
C43 C 0.0897(5) 0.3700(5) 0.34290(16) 0.0304 1.0000 Uani . U . . . . .
C45 C 0.2227(5) 0.2869(5) 0.34701(17) 0.0345 1.0000 Uani . U . . . . .
C44 C 0.2026(5) 0.4211(5) 0.37254(16) 0.0312 1.0000 Uani . U . . . . .
C51 C 0.1837(5) 0.4192(5) 0.42217(16) 0.0341 1.0000 Uani . U . . . . .
C50 C 0.1585(6) 0.2690(6) 0.43829(18) 0.0425 1.0000 Uani . U . . . . .
C49 C 0.2563(6) 0.1637(6) 0.41953(18) 0.0467 1.0000 Uani . U . . . . .
C48 C 0.2401(6) 0.1462(6) 0.36975(18) 0.0391 1.0000 Uani . U . . . . .
C55 C 0.1243(7) 0.0461(6) 0.3580(2) 0.0593 1.0000 Uani . U . . . . .
C52 C 0.0722(5) 0.5203(6) 0.43650(17) 0.0395 1.0000 Uani . U . . . . .
C54 C 0.0535(6) 0.5177(7) 0.48680(18) 0.0565 1.0000 Uani . U . . . . .
C53 C 0.0992(7) 0.6696(6) 0.4209(2) 0.0588 1.0000 Uani . U . . . . .
C46 C 0.2914(5) 0.3040(6) 0.30269(17) 0.0410 1.0000 Uani . U . . . . .
C47 C 0.2208(5) 0.4279(6) 0.27984(17) 0.0391 1.0000 Uani . U . . . . .
H573 H 0.0156 0.2393 0.2699 0.0620 1.0000 Uiso R . . . . . .
H572 H -0.1087 0.3352 0.2804 0.0620 1.0000 Uiso R . . . . . .
H571 H -0.0218 0.3662 0.2390 0.0618 1.0000 Uiso R . . . . . .
H431 H 0.0103 0.3306 0.3560 0.0356 1.0000 Uiso R . . . . . .
H441 H 0.2548 0.4986 0.3616 0.0369 1.0000 Uiso R . . . . . .
H511 H 0.2694 0.4486 0.4361 0.0407 1.0000 Uiso R . . . . . .
H502 H 0.1667 0.2676 0.4706 0.0510 1.0000 Uiso R . . . . . .
H501 H 0.0640 0.2420 0.4303 0.0508 1.0000 Uiso R . . . . . .
H491 H 0.3491 0.1945 0.4262 0.0562 1.0000 Uiso R . . . . . .
H492 H 0.2397 0.0733 0.4329 0.0562 1.0000 Uiso R . . . . . .
H481 H 0.3236 0.1046 0.3589 0.0463 1.0000 Uiso R . . . . . .
H551 H 0.1489 -0.0468 0.3685 0.0890 1.0000 Uiso R . . . . . .
H552 H 0.0420 0.0758 0.3720 0.0885 1.0000 Uiso R . . . . . .
H553 H 0.1096 0.0446 0.3264 0.0885 1.0000 Uiso R . . . . . .
H521 H -0.0123 0.4897 0.4224 0.0466 1.0000 Uiso R . . . . . .
H541 H -0.0087 0.5902 0.4949 0.0851 1.0000 Uiso R . . . . . .
H543 H 0.1402 0.5330 0.5014 0.0850 1.0000 Uiso R . . . . . .
H542 H 0.0191 0.4271 0.4958 0.0853 1.0000 Uiso R . . . . . .
H531 H 0.0295 0.7313 0.4309 0.0882 1.0000 Uiso R . . . . . .
H533 H 0.1862 0.7013 0.4324 0.0884 1.0000 Uiso R . . . . . .
H532 H 0.1006 0.6703 0.3885 0.0880 1.0000 Uiso R . . . . . .
H461 H 0.3884 0.3204 0.3061 0.0489 1.0000 Uiso R . . . . . .
H462 H 0.2757 0.2197 0.2848 0.0492 1.0000 Uiso R . . . . . .
H472 H 0.2652 0.5151 0.2883 0.0472 1.0000 Uiso R . . . . . .
H471 H 0.2208 0.4181 0.2480 0.0472 1.0000 Uiso R . . . . . .
H411 H -0.0561 0.5565 0.2942 0.0582 1.0000 Uiso R . . . . . .
O21 O 0.7546(4) 0.6453(4) 0.20420(11) 0.0433 1.0000 Uani . U . . . . .
C22 C 0.7014(5) 0.5553(6) 0.16964(17) 0.0362 1.0000 Uani . U . . . . .
C23 C 0.6922(5) 0.6302(5) 0.12543(16) 0.0288 1.0000 Uani . U . . . . .
C25 C 0.5593(5) 0.5877(5) 0.10300(16) 0.0319 1.0000 Uani . U . . . . .
C24 C 0.5815(5) 0.7367(5) 0.11951(17) 0.0321 1.0000 Uani . U . . . . .
C31 C 0.6038(5) 0.8564(6) 0.08715(17) 0.0350 1.0000 Uani . U . . . . .
C30 C 0.6361(6) 0.8016(6) 0.04102(17) 0.0437 1.0000 Uani . U . . . . .
C29 C 0.5348(6) 0.6880(6) 0.02665(18) 0.0443 1.0000 Uani . U . . . . .
C28 C 0.5472(5) 0.5584(6) 0.05429(17) 0.0359 1.0000 Uani . U . . . . .
C35 C 0.6633(6) 0.4653(6) 0.03845(18) 0.0464 1.0000 Uani . U . . . . .
C32 C 0.7132(6) 0.9574(6) 0.10489(19) 0.0429 1.0000 Uani . U . . . . .
C34 C 0.7296(7) 1.0841(7) 0.0744(2) 0.0695 1.0000 Uani . U . . . . .
C33 C 0.6857(6) 1.0079(7) 0.1514(2) 0.0584 1.0000 Uani . U . . . . .
C26 C 0.4887(5) 0.4926(6) 0.13525(17) 0.0401 1.0000 Uani . U . . . . .
C27 C 0.5552(6) 0.5161(6) 0.17998(18) 0.0446 1.0000 Uani . U . . . . .
C37 C 0.7903(6) 0.4257(6) 0.16562(19) 0.0461 1.0000 Uani . U . . . . .
H231 H 0.7718 0.6402 0.1085 0.0353 1.0000 Uiso R . . . . . .
H241 H 0.5378 0.7615 0.1468 0.0383 1.0000 Uiso R . . . . . .
H311 H 0.5200 0.9092 0.0843 0.0416 1.0000 Uiso R . . . . . .
H302 H 0.6330 0.8784 0.0194 0.0516 1.0000 Uiso R . . . . . .
H301 H 0.7270 0.7613 0.0418 0.0519 1.0000 Uiso R . . . . . .
H291 H 0.5481 0.6632 -0.0049 0.0527 1.0000 Uiso R . . . . . .
H292 H 0.4437 0.7273 0.0291 0.0528 1.0000 Uiso R . . . . . .
H281 H 0.4632 0.5023 0.0503 0.0430 1.0000 Uiso R . . . . . .
H351 H 0.6464 0.4392 0.0076 0.0695 1.0000 Uiso R . . . . . .
H353 H 0.7501 0.5150 0.0410 0.0695 1.0000 Uiso R . . . . . .
H352 H 0.6658 0.3827 0.0567 0.0702 1.0000 Uiso R . . . . . .
H321 H 0.7996 0.9062 0.1057 0.0504 1.0000 Uiso R . . . . . .
H341 H 0.7917 1.1506 0.0881 0.1038 1.0000 Uiso R . . . . . .
H343 H 0.6422 1.1279 0.0696 0.1040 1.0000 Uiso R . . . . . .
H342 H 0.7653 1.0533 0.0465 0.1037 1.0000 Uiso R . . . . . .
H331 H 0.7541 1.0748 0.1608 0.0878 1.0000 Uiso R . . . . . .
H333 H 0.5979 1.0519 0.1524 0.0879 1.0000 Uiso R . . . . . .
H332 H 0.6874 0.9291 0.1716 0.0878 1.0000 Uiso R . . . . . .
H261 H 0.3919 0.5126 0.1360 0.0479 1.0000 Uiso R . . . . . .
H262 H 0.5032 0.3968 0.1265 0.0481 1.0000 Uiso R . . . . . .
H272 H 0.5130 0.5915 0.1953 0.0541 1.0000 Uiso R . . . . . .
H271 H 0.5525 0.4315 0.1979 0.0541 1.0000 Uiso R . . . . . .
H373 H 0.7567 0.3703 0.1406 0.0692 1.0000 Uiso R . . . . . .
H372 H 0.8833 0.4544 0.1603 0.0690 1.0000 Uiso R . . . . . .
H371 H 0.7893 0.3705 0.1926 0.0686 1.0000 Uiso R . . . . . .
H211 H 0.8404 0.6464 0.2027 0.0649 1.0000 Uiso R . . . . . .

loop_
_atom_site_aniso_label
_atom_site_aniso_U_11
_atom_site_aniso_U_22
_atom_site_aniso_U_33
_atom_site_aniso_U_23
_atom_site_aniso_U_13
_atom_site_aniso_U_12
O1 0.054(2) 0.0291(18) 0.037(2) 0.0025(17) -0.0003(18) -0.0102(17)
C2 0.038(2) 0.030(2) 0.031(2) -0.003(2) 0.003(2) -0.006(2)
C3 0.028(2) 0.026(3) 0.035(2) 0.002(2) 0.0083(18) 0.0036(19)
C4 0.019(3) 0.028(2) 0.0379(19) -0.0017(18) 0.0038(17) 0.005(2)
C5 0.032(2) 0.029(2) 0.040(2) -0.0028(16) 0.008(2) -0.003(2)
C6 0.039(3) 0.043(3) 0.040(3) -0.005(2) 0.003(2) -0.006(2)
C7 0.039(2) 0.052(4) 0.032(3) 0.002(2) -0.002(2) -0.007(2)
C8 0.039(3) 0.029(2) 0.056(2) 0.000(2) 0.009(2) -0.003(2)
C9 0.045(3) 0.036(3) 0.057(2) 0.013(2) 0.012(3) 0.006(2)
C10 0.053(4) 0.045(2) 0.034(3) 0.008(2) 0.010(2) 0.005(2)
C11 0.026(3) 0.042(2) 0.0358(19) -0.001(2) 0.010(2) 0.004(2)
C12 0.034(3) 0.052(3) 0.040(2) -0.011(3) 0.002(2) 0.002(2)
C13 0.050(4) 0.046(3) 0.080(4) -0.015(3) -0.009(3) -0.003(3)
C14 0.066(4) 0.089(5) 0.041(3) -0.012(3) -0.002(3) -0.008(4)
C15 0.067(4) 0.033(3) 0.083(4) 0.001(3) 0.031(4) 0.005(3)
C17 0.052(3) 0.041(3) 0.037(3) -0.009(3) 0.016(3) -0.011(3)
O61 0.053(2) 0.045(2) 0.034(2) -0.0023(17) 0.0069(18) 0.0179(18)
C62 0.032(2) 0.032(2) 0.038(2) 0.003(2) 0.007(2) 0.010(2)
C67 0.037(2) 0.044(4) 0.043(2) 0.010(3) 0.001(2) 0.013(2)
C66 0.035(3) 0.034(3) 0.054(3) 0.005(3) 0.009(2) 0.009(2)
C65 0.033(2) 0.027(2) 0.0406(19) -0.0038(19) 0.0060(19) -0.001(2)
C63 0.030(2) 0.028(3) 0.034(2) -0.003(2) 0.0025(19) -0.0032(19)
C64 0.026(3) 0.027(2) 0.034(2) -0.0027(17) 0.001(2) -0.0010(18)
C71 0.025(3) 0.039(3) 0.044(2) 0.0071(16) -0.001(2) -0.003(2)
C70 0.042(3) 0.062(4) 0.033(3) 0.007(2) 0.002(2) -0.011(2)
C69 0.043(3) 0.066(3) 0.035(3) -0.010(2) 0.014(3) -0.015(2)
C68 0.035(3) 0.046(3) 0.047(2) -0.0137(19) 0.013(2) -0.009(2)
C75 0.063(4) 0.059(4) 0.070(4) -0.032(3) 0.030(4) -0.029(3)
C72 0.023(3) 0.039(3) 0.052(3) 0.0158(18) 0.000(2) -0.001(2)
C73 0.038(3) 0.039(4) 0.067(3) 0.001(2) 0.001(3) 0.008(3)
C74 0.058(4) 0.045(4) 0.065(3) 0.026(3) -0.004(3) 0.001(3)
C77 0.052(3) 0.045(3) 0.055(4) 0.005(3) 0.020(3) -0.006(3)
O41 0.041(2) 0.0287(18) 0.046(2) 0.0046(17) 0.0026(18) 0.0072(16)
C42 0.032(2) 0.030(2) 0.036(2) -0.001(2) -0.0001(19) 0.008(2)
C57 0.051(3) 0.036(3) 0.037(3) -0.008(3) -0.006(2) 0.008(3)
C43 0.035(2) 0.023(3) 0.033(2) -0.004(2) 0.0023(17) 0.0030(19)
C45 0.038(3) 0.028(2) 0.037(2) -0.0013(16) -0.002(2) 0.005(2)
C44 0.033(3) 0.023(2) 0.0384(19) 0.0002(19) 0.0018(18) -0.004(2)
C51 0.032(3) 0.034(2) 0.0365(19) -0.001(2) -0.001(2) -0.005(2)
C50 0.055(4) 0.036(2) 0.037(3) -0.001(2) -0.003(3) -0.013(2)
C49 0.059(4) 0.035(3) 0.046(2) 0.007(2) -0.008(3) -0.001(3)
C48 0.041(3) 0.030(2) 0.047(2) 0.002(2) -0.004(2) 0.011(2)
C55 0.083(5) 0.023(3) 0.072(4) -0.004(3) -0.015(4) -0.006(3)
C52 0.035(3) 0.041(2) 0.042(2) -0.011(3) 0.000(2) -0.004(2)
C54 0.063(4) 0.062(4) 0.045(2) -0.019(3) 0.008(3) -0.005(4)
C53 0.062(4) 0.039(3) 0.076(4) -0.005(3) 0.013(4) 0.007(3)
C46 0.038(3) 0.042(3) 0.043(3) -0.003(2) 0.005(2) 0.011(2)
C47 0.039(2) 0.044(3) 0.034(3) -0.001(2) 0.007(2) 0.009(2)
O21 0.044(2) 0.052(2) 0.0341(19) -0.0052(17) -0.0021(17) -0.0076(19)
C22 0.042(2) 0.029(3) 0.037(2) 0.0009(17) -0.004(2) -0.0047(19)
C23 0.023(2) 0.031(3) 0.033(2) -0.0014(19) 0.0018(18) 0.0013(17)
C25 0.027(2) 0.031(2) 0.0380(18) -0.0067(18) 0.0012(18) -0.003(2)
C24 0.032(3) 0.027(2) 0.038(3) -0.0042(16) 0.005(2) 0.0046(18)
C31 0.024(3) 0.032(3) 0.049(2) 0.0045(18) 0.002(2) 0.0098(19)
C30 0.048(3) 0.042(3) 0.042(2) 0.013(2) 0.006(3) 0.003(2)
C29 0.042(3) 0.052(3) 0.038(3) 0.002(2) 0.002(3) 0.006(2)
C28 0.028(3) 0.039(3) 0.040(2) -0.0067(19) -0.006(2) -0.002(2)
C35 0.051(4) 0.043(4) 0.045(3) -0.013(3) -0.001(3) 0.009(3)
C32 0.033(3) 0.030(3) 0.066(3) 0.007(2) 0.001(3) 0.003(2)
C34 0.078(5) 0.040(4) 0.090(4) 0.022(3) -0.006(4) -0.004(3)
C33 0.051(4) 0.047(4) 0.077(3) -0.014(3) 0.006(3) -0.016(3)
C26 0.035(3) 0.037(3) 0.048(2) 0.001(3) 0.002(2) -0.006(2)
C27 0.051(3) 0.041(4) 0.042(2) 0.012(3) 0.003(2) -0.014(3)
C37 0.057(3) 0.032(3) 0.049(4) 0.004(2) -0.013(3) 0.002(2)

loop_
_atom_type_symbol
_atom_type_scat_dispersion_real
_atom_type_scat_dispersion_imag
_atom_type_scat_Cromer_Mann_a1
_atom_type_scat_Cromer_Mann_b1
_atom_type_scat_Cromer_Mann_a2
_atom_type_scat_Cromer_Mann_b2
_atom_type_scat_Cromer_Mann_a3
_atom_type_scat_Cromer_Mann_b3
_atom_type_scat_Cromer_Mann_a4
_atom_type_scat_Cromer_Mann_b4
_atom_type_scat_Cromer_Mann_c
_atom_type_scat_source
C 0.0033 0.0016 2.3100 20.8439 1.0200 10.2075 1.5886 0.5687 0.8650 51.6512 0.2156 'International Tables Vol C 4.2.6.8 and 6.1.1.4'
H 0.0000 0.0000 0.4930 10.5109 0.3229 26.1257 0.1402 3.1424 0.0408 57.7998 0.0030 'International Tables Vol C 4.2.6.8 and 6.1.1.4'
N 0.0061 0.0033 12.2126 0.0057 3.1322 9.8933 2.0125 28.9975 1.1663 0.5826 -11.5290 'International Tables Vol C 4.2.6.8 and 6.1.1.4'
O 0.0106 0.0060 3.0485 13.2771 2.2868 5.7011 1.5463 0.3239 0.8670 32.9089 0.2508 'International Tables Vol C 4.2.6.8 and 6.1.1.4'
Cl 0.1484 0.1585 11.4604 0.0104 7.1964 1.1662 6.2556 18.5194 1.6455 47.7784 -9.5574 'International Tables Vol C 4.2.6.8 and 6.1.1.4'

loop_
_geom_angle_atom_site_label_1
_geom_angle_site_symmetry_1
_geom_angle_atom_site_label_2
_geom_angle_site_symmetry_2
_geom_angle_atom_site_label_3
_geom_angle_site_symmetry_3
_geom_angle
_geom_angle_publ_flag
C2 . O1 . H11 . 108.5 no
O1 . C2 . C3 . 110.1(4) yes
O1 . C2 . C7 . 110.7(4) yes
C3 . C2 . C7 . 105.7(4) yes
O1 . C2 . C17 . 108.9(4) yes
C3 . C2 . C17 . 109.3(4) yes
C7 . C2 . C17 . 112.1(4) yes
C2 . C3 . C4 . 118.6(4) yes
C2 . C3 . C5 . 106.9(4) yes
C4 . C3 . C5 . 59.8(3) yes
C2 . C3 . H31 . 119.2 no
C4 . C3 . H31 . 118.9 no
C5 . C3 . H31 . 117.3 no
C3 . C4 . C5 . 60.5(3) yes
C3 . C4 . C11 . 118.2(4) yes
C5 . C4 . C11 . 120.8(4) yes
C3 . C4 . H41 . 115.3 no
C5 . C4 . H41 . 115.0 no
C11 . C4 . H41 . 115.7 no
C3 . C5 . C4 . 59.6(3) yes
C3 . C5 . C6 . 106.6(4) yes
C4 . C5 . C6 . 115.9(4) yes
C3 . C5 . C8 . 123.9(5) yes
C4 . C5 . C8 . 121.5(4) yes
C6 . C5 . C8 . 116.6(5) yes
C5 . C6 . C7 . 106.1(4) yes
C5 . C6 . H61 . 108.1 no
C7 . C6 . H61 . 109.0 no
C5 . C6 . H62 . 110.7 no
C7 . C6 . H62 . 113.2 no
H61 . C6 . H62 . 109.7 no
C6 . C7 . C2 . 103.6(4) yes
C6 . C7 . H72 . 113.2 no
C2 . C7 . H72 . 112.8 no
C6 . C7 . H71 . 109.9 no
C2 . C7 . H71 . 107.6 no
H72 . C7 . H71 . 109.5 no
C5 . C8 . C9 . 112.1(5) yes
C5 . C8 . C15 . 111.3(4) yes
C9 . C8 . C15 . 111.2(5) yes
C5 . C8 . H81 . 107.7 no
C9 . C8 . H81 . 106.3 no
C15 . C8 . H81 . 107.9 no
C8 . C9 . C10 . 112.7(5) yes
C8 . C9 . H92 . 109.3 no
C10 . C9 . H92 . 108.6 no
C8 . C9 . H91 . 108.8 no
C10 . C9 . H91 . 107.8 no
H92 . C9 . H91 . 109.5 no
C9 . C10 . C11 . 111.5(5) yes
C9 . C10 . H102 . 109.7 no
C11 . C10 . H102 . 107.2 no
C9 . C10 . H101 . 110.1 no
C11 . C10 . H101 . 109.4 no
H102 . C10 . H101 . 108.8 no
C10 . C11 . C4 . 110.5(4) yes
C10 . C11 . C12 . 112.3(4) yes
C4 . C11 . C12 . 112.1(4) yes
C10 . C11 . H111 . 107.2 no
C4 . C11 . H111 . 107.0 no
C12 . C11 . H111 . 107.4 no
C11 . C12 . C13 . 111.5(5) yes
C11 . C12 . C14 . 113.1(5) yes
C13 . C12 . C14 . 109.5(5) yes
C11 . C12 . H121 . 107.5 no
C13 . C12 . H121 . 108.0 no
C14 . C12 . H121 . 107.1 no
C12 . C13 . H133 . 109.9 no
C12 . C13 . H132 . 108.3 no
H133 . C13 . H132 . 110.3 no
C12 . C13 . H131 . 109.9 no
H133 . C13 . H131 . 109.7 no
H132 . C13 . H131 . 108.8 no
C12 . C14 . H143 . 110.1 no
C12 . C14 . H142 . 109.9 no
H143 . C14 . H142 . 109.2 no
C12 . C14 . H141 . 108.9 no
H143 . C14 . H141 . 109.5 no
H142 . C14 . H141 . 109.4 no
C8 . C15 . H153 . 107.6 no
C8 . C15 . H152 . 108.4 no
H153 . C15 . H152 . 111.2 no
C8 . C15 . H151 . 108.6 no
H153 . C15 . H151 . 110.6 no
H152 . C15 . H151 . 110.2 no
C2 . C17 . H173 . 107.7 no
C2 . C17 . H172 . 109.9 no
H173 . C17 . H172 . 108.5 no
C2 . C17 . H171 . 113.0 no
H173 . C17 . H171 . 108.3 no
H172 . C17 . H171 . 109.3 no
C62 . O61 . H611 . 112.6 no
O61 . C62 . C67 . 112.4(4) yes
O61 . C62 . C63 . 108.2(4) yes
C67 . C62 . C63 . 105.1(4) yes
O61 . C62 . C77 . 108.8(4) yes
C67 . C62 . C77 . 112.4(5) yes
C63 . C62 . C77 . 109.9(5) yes
C62 . C67 . C66 . 104.4(4) yes
C62 . C67 . H672 . 112.1 no
C66 . C67 . H672 . 110.8 no
C62 . C67 . H671 . 110.1 no
C66 . C67 . H671 . 109.6 no
H672 . C67 . H671 . 109.8 no
C67 . C66 . C65 . 105.4(4) yes
C67 . C66 . H661 . 109.1 no
C65 . C66 . H661 . 109.3 no
C67 . C66 . H662 . 111.6 no
C65 . C66 . H662 . 111.8 no
H661 . C66 . H662 . 109.5 no
C66 . C65 . C63 . 106.5(4) yes
C66 . C65 . C64 . 114.9(4) yes
C63 . C65 . C64 . 59.0(3) yes
C66 . C65 . C68 . 118.4(4) yes
C63 . C65 . C68 . 123.7(5) yes
C64 . C65 . C68 . 120.3(4) yes
C65 . C63 . C62 . 107.9(4) yes
C65 . C63 . C64 . 60.8(3) yes
C62 . C63 . C64 . 118.7(5) yes
C65 . C63 . H631 . 119.4 no
C62 . C63 . H631 . 118.7 no
C64 . C63 . H631 . 117.6 no
C65 . C64 . C63 . 60.2(3) yes
C65 . C64 . C71 . 121.2(4) yes
C63 . C64 . C71 . 117.6(4) yes
C65 . C64 . H641 . 113.9 no
C63 . C64 . H641 . 116.5 no
C71 . C64 . H641 . 116.0 no
C64 . C71 . C70 . 111.4(4) yes
C64 . C71 . C72 . 110.3(4) yes
C70 . C71 . C72 . 114.3(4) yes
C64 . C71 . H711 . 107.7 no
C70 . C71 . H711 . 107.2 no
C72 . C71 . H711 . 105.5 no
C71 . C70 . C69 . 111.5(5) yes
C71 . C70 . H702 . 107.9 no
C69 . C70 . H702 . 108.8 no
C71 . C70 . H701 . 109.3 no
C69 . C70 . H701 . 108.7 no
H702 . C70 . H701 . 110.7 no
C70 . C69 . C68 . 113.6(4) yes
C70 . C69 . H692 . 109.4 no
C68 . C69 . H692 . 109.4 no
C70 . C69 . H691 . 107.7 no
C68 . C69 . H691 . 107.7 no
H692 . C69 . H691 . 108.8 no
C69 . C68 . C65 . 112.9(5) yes
C69 . C68 . C75 . 111.4(5) yes
C65 . C68 . C75 . 110.4(4) yes
C69 . C68 . H681 . 107.5 no
C65 . C68 . H681 . 107.5 no
C75 . C68 . H681 . 106.8 no
C68 . C75 . H751 . 110.3 no
C68 . C75 . H753 . 109.9 no
H751 . C75 . H753 . 109.9 no
C68 . C75 . H752 . 108.4 no
H751 . C75 . H752 . 109.5 no
H753 . C75 . H752 . 108.8 no
C71 . C72 . C73 . 113.4(4) yes
C71 . C72 . C74 . 112.5(4) yes
C73 . C72 . C74 . 110.2(5) yes
C71 . C72 . H721 . 106.7 no
C73 . C72 . H721 . 107.3 no
C74 . C72 . H721 . 106.3 no
C72 . C73 . H733 . 109.0 no
C72 . C73 . H732 . 110.6 no
H733 . C73 . H732 . 109.5 no
C72 . C73 . H731 . 110.8 no
H733 . C73 . H731 . 108.3 no
H732 . C73 . H731 . 108.6 no
C72 . C74 . H743 . 108.9 no
C72 . C74 . H742 . 111.4 no
H743 . C74 . H742 . 109.6 no
C72 . C74 . H741 . 107.6 no
H743 . C74 . H741 . 109.0 no
H742 . C74 . H741 . 110.2 no
C62 . C77 . H773 . 109.3 no
C62 . C77 . H772 . 109.7 no
H773 . C77 . H772 . 108.8 no
C62 . C77 . H771 . 109.5 no
H773 . C77 . H771 . 109.9 no
H772 . C77 . H771 . 109.6 no
C42 . O41 . H411 . 100.9 no
O41 . C42 . C57 . 108.9(4) yes
O41 . C42 . C43 . 112.8(4) yes
C57 . C42 . C43 . 110.5(4) yes
O41 . C42 . C47 . 107.0(4) yes
C57 . C42 . C47 . 112.7(4) yes
C43 . C42 . C47 . 105.0(4) yes
C42 . C57 . H573 . 109.1 no
C42 . C57 . H572 . 111.6 no
H573 . C57 . H572 . 108.7 no
C42 . C57 . H571 . 111.0 no
H573 . C57 . H571 . 108.8 no
H572 . C57 . H571 . 107.6 no
C42 . C43 . C45 . 108.5(4) yes
C42 . C43 . C44 . 119.5(5) yes
C45 . C43 . C44 . 59.6(3) yes
C42 . C43 . H431 . 118.0 no
C45 . C43 . H431 . 117.9 no
C44 . C43 . H431 . 118.7 no
C43 . C45 . C44 . 59.0(3) yes
C43 . C45 . C48 . 125.6(4) yes
C44 . C45 . C48 . 121.9(4) yes
C43 . C45 . C46 . 105.5(4) yes
C44 . C45 . C46 . 115.3(4) yes
C48 . C45 . C46 . 116.5(4) yes
C45 . C44 . C43 . 61.3(3) yes
C45 . C44 . C51 . 121.2(4) yes
C43 . C44 . C51 . 119.1(4) yes
C45 . C44 . H441 . 113.3 no
C43 . C44 . H441 . 116.0 no
C51 . C44 . H441 . 115.3 no
C44 . C51 . C50 . 110.5(4) yes
C44 . C51 . C52 . 112.1(4) yes
C50 . C51 . C52 . 111.9(4) yes
C44 . C51 . H511 . 107.7 no
C50 . C51 . H511 . 105.8 no
C52 . C51 . H511 . 108.4 no
C51 . C50 . C49 . 112.9(4) yes
C51 . C50 . H502 . 108.7 no
C49 . C50 . H502 . 109.0 no
C51 . C50 . H501 . 108.7 no
C49 . C50 . H501 . 109.8 no
H502 . C50 . H501 . 107.5 no
C50 . C49 . C48 . 113.0(5) yes
C50 . C49 . H491 . 109.0 no
C48 . C49 . H491 . 108.5 no
C50 . C49 . H492 . 108.5 no
C48 . C49 . H492 . 107.7 no
H491 . C49 . H492 . 110.2 no
C49 . C48 . C45 . 111.3(4) yes
C49 . C48 . C55 . 111.4(5) yes
C45 . C48 . C55 . 111.5(5) yes
C49 . C48 . H481 . 107.8 no
C45 . C48 . H481 . 107.1 no
C55 . C48 . H481 . 107.5 no
C48 . C55 . H551 . 108.1 no
C48 . C55 . H552 . 110.3 no
H551 . C55 . H552 . 109.1 no
C48 . C55 . H553 . 109.9 no
H551 . C55 . H553 . 110.2 no
H552 . C55 . H553 . 109.2 no
C51 . C52 . C54 . 111.8(5) yes
C51 . C52 . C53 . 111.5(4) yes
C54 . C52 . C53 . 110.4(5) yes
C51 . C52 . H521 . 107.5 no
C54 . C52 . H521 . 108.3 no
C53 . C52 . H521 . 107.1 no
C52 . C54 . H541 . 109.5 no
C52 . C54 . H543 . 109.2 no
H541 . C54 . H543 . 109.8 no
C52 . C54 . H542 . 110.1 no
H541 . C54 . H542 . 109.8 no
H543 . C54 . H542 . 108.5 no
C52 . C53 . H531 . 109.9 no
C52 . C53 . H533 . 109.6 no
H531 . C53 . H533 . 109.3 no
C52 . C53 . H532 . 108.9 no
H531 . C53 . H532 . 109.7 no
H533 . C53 . H532 . 109.4 no
C45 . C46 . C47 . 106.0(4) yes
C45 . C46 . H461 . 112.1 no
C47 . C46 . H461 . 111.2 no
C45 . C46 . H462 . 109.5 no
C47 . C46 . H462 . 108.4 no
H461 . C46 . H462 . 109.5 no
C46 . C47 . C42 . 104.9(4) yes
C46 . C47 . H472 . 110.0 no
C42 . C47 . H472 . 109.9 no
C46 . C47 . H471 . 111.6 no
C42 . C47 . H471 . 110.8 no
H472 . C47 . H471 . 109.6 no
C22 . O21 . H211 . 108.5 no
O21 . C22 . C23 . 112.2(4) yes
O21 . C22 . C27 . 109.1(4) yes
C23 . C22 . C27 . 104.8(4) yes
O21 . C22 . C37 . 109.7(4) yes
C23 . C22 . C37 . 109.5(4) yes
C27 . C22 . C37 . 111.5(5) yes
C22 . C23 . C25 . 107.9(4) yes
C22 . C23 . C24 . 117.0(4) yes
C25 . C23 . C24 . 60.4(3) yes
C22 . C23 . H231 . 119.1 no
C25 . C23 . H231 . 120.0 no
C24 . C23 . H231 . 118.4 no
C23 . C25 . C24 . 59.1(3) yes
C23 . C25 . C28 . 122.7(4) yes
C24 . C25 . C28 . 120.3(4) yes
C23 . C25 . C26 . 105.8(4) yes
C24 . C25 . C26 . 114.2(4) yes
C28 . C25 . C26 . 119.7(4) yes
C25 . C24 . C23 . 60.5(3) yes
C25 . C24 . C31 . 120.5(4) yes
C23 . C24 . C31 . 118.0(4) yes
C25 . C24 . H241 . 116.4 no
C23 . C24 . H241 . 113.3 no
C31 . C24 . H241 . 116.2 no
C24 . C31 . C30 . 111.7(4) yes
C24 . C31 . C32 . 110.6(4) yes
C30 . C31 . C32 . 112.1(4) yes
C24 . C31 . H311 . 108.1 no
C30 . C31 . H311 . 106.7 no
C32 . C31 . H311 . 107.4 no
C31 . C30 . C29 . 110.7(4) yes
C31 . C30 . H302 . 110.7 no
C29 . C30 . H302 . 108.8 no
C31 . C30 . H301 . 108.5 no
C29 . C30 . H301 . 108.9 no
H302 . C30 . H301 . 109.1 no
C30 . C29 . C28 . 112.2(4) yes
C30 . C29 . H291 . 110.1 no
C28 . C29 . H291 . 109.4 no
C30 . C29 . H292 . 107.8 no
C28 . C29 . H292 . 109.8 no
H291 . C29 . H292 . 107.5 no
C25 . C28 . C29 . 113.7(5) yes
C25 . C28 . C35 . 111.7(4) yes
C29 . C28 . C35 . 110.7(4) yes
C25 . C28 . H281 . 105.7 no
C29 . C28 . H281 . 108.4 no
C35 . C28 . H281 . 106.2 no
C28 . C35 . H351 . 109.4 no
C28 . C35 . H353 . 110.7 no
H351 . C35 . H353 . 109.4 no
C28 . C35 . H352 . 107.6 no
H351 . C35 . H352 . 110.1 no
H353 . C35 . H352 . 109.6 no
C31 . C32 . C34 . 111.3(5) yes
C31 . C32 . C33 . 112.8(4) yes
C34 . C32 . C33 . 109.6(5) yes
C31 . C32 . H321 . 107.6 no
C34 . C32 . H321 . 107.7 no
C33 . C32 . H321 . 107.6 no
C32 . C34 . H341 . 109.1 no
C32 . C34 . H343 . 109.0 no
H341 . C34 . H343 . 109.6 no
C32 . C34 . H342 . 109.6 no
H341 . C34 . H342 . 109.6 no
H343 . C34 . H342 . 109.9 no
C32 . C33 . H331 . 110.2 no
C32 . C33 . H333 . 110.0 no
H331 . C33 . H333 . 109.2 no
C32 . C33 . H332 . 109.9 no
H331 . C33 . H332 . 108.8 no
H333 . C33 . H332 . 108.8 no
C25 . C26 . C27 . 107.1(4) yes
C25 . C26 . H261 . 111.1 no
C27 . C26 . H261 . 111.1 no
C25 . C26 . H262 . 108.4 no
C27 . C26 . H262 . 108.9 no
H261 . C26 . H262 . 110.0 no
C22 . C27 . C26 . 104.3(4) yes
C22 . C27 . H272 . 109.8 no
C26 . C27 . H272 . 111.3 no
C22 . C27 . H271 . 110.7 no
C26 . C27 . H271 . 111.3 no
H272 . C27 . H271 . 109.4 no
C22 . C37 . H373 . 108.2 no
C22 . C37 . H372 . 109.4 no
H373 . C37 . H372 . 109.1 no
C22 . C37 . H371 . 110.8 no
H373 . C37 . H371 . 110.8 no
H372 . C37 . H371 . 108.4 no

loop_
_geom_bond_atom_site_label_1
_geom_bond_site_symmetry_1
_geom_bond_atom_site_label_2
_geom_bond_site_symmetry_2
_geom_bond_distance
_geom_bond_publ_flag
O1 . C2 . 1.463(6) yes
O1 . H11 . 0.824 no
C2 . C3 . 1.510(7) yes
C2 . C7 . 1.519(7) yes
C2 . C17 . 1.507(7) yes
C3 . C4 . 1.509(6) yes
C3 . C5 . 1.523(7) yes
C3 . H31 . 0.965 no
C4 . C5 . 1.513(7) yes
C4 . C11 . 1.513(7) yes
C4 . H41 . 0.965 no
C5 . C6 . 1.516(7) yes
C5 . C8 . 1.525(7) yes
C6 . C7 . 1.528(7) yes
C6 . H61 . 0.968 no
C6 . H62 . 0.971 no
C7 . H72 . 0.968 no
C7 . H71 . 0.958 no
C8 . C9 . 1.535(8) yes
C8 . C15 . 1.547(7) yes
C8 . H81 . 0.985 no
C9 . C10 . 1.506(8) yes
C9 . H92 . 0.972 no
C9 . H91 . 0.983 no
C10 . C11 . 1.546(8) yes
C10 . H102 . 0.990 no
C10 . H101 . 0.980 no
C11 . C12 . 1.530(7) yes
C11 . H111 . 0.988 no
C12 . C13 . 1.540(8) yes
C12 . C14 . 1.521(8) yes
C12 . H121 . 0.960 no
C13 . H133 . 0.975 no
C13 . H132 . 0.968 no
C13 . H131 . 0.972 no
C14 . H143 . 0.972 no
C14 . H142 . 0.961 no
C14 . H141 . 0.961 no
C15 . H153 . 0.974 no
C15 . H152 . 0.960 no
C15 . H151 . 0.975 no
C17 . H173 . 0.975 no
C17 . H172 . 0.978 no
C17 . H171 . 0.980 no
O61 . C62 . 1.457(6) yes
O61 . H611 . 0.834 no
C62 . C67 . 1.518(7) yes
C62 . C63 . 1.500(7) yes
C62 . C77 . 1.522(8) yes
C67 . C66 . 1.543(7) yes
C67 . H672 . 0.972 no
C67 . H671 . 0.985 no
C66 . C65 . 1.516(7) yes
C66 . H661 . 0.980 no
C66 . H662 . 0.982 no
C65 . C63 . 1.525(7) yes
C65 . C64 . 1.533(7) yes
C65 . C68 . 1.523(7) yes
C63 . C64 . 1.506(7) yes
C63 . H631 . 0.978 no
C64 . C71 . 1.504(7) yes
C64 . H641 . 0.965 no
C71 . C70 . 1.532(8) yes
C71 . C72 . 1.530(7) yes
C71 . H711 . 0.991 no
C70 . C69 . 1.521(8) yes
C70 . H702 . 0.965 no
C70 . H701 . 0.974 no
C69 . C68 . 1.529(8) yes
C69 . H692 . 0.980 no
C69 . H691 . 0.970 no
C68 . C75 . 1.540(8) yes
C68 . H681 . 0.984 no
C75 . H751 . 0.963 no
C75 . H753 . 0.975 no
C75 . H752 . 0.974 no
C72 . C73 . 1.503(8) yes
C72 . C74 . 1.550(7) yes
C72 . H721 . 0.974 no
C73 . H733 . 0.965 no
C73 . H732 . 0.974 no
C73 . H731 . 0.968 no
C74 . H743 . 0.966 no
C74 . H742 . 0.968 no
C74 . H741 . 0.969 no
C77 . H773 . 0.967 no
C77 . H772 . 0.966 no
C77 . H771 . 0.969 no
O41 . C42 . 1.456(6) yes
O41 . H411 . 0.834 no
C42 . C57 . 1.519(7) yes
C42 . C43 . 1.501(7) yes
C42 . C47 . 1.524(7) yes
C57 . H573 . 0.962 no
C57 . H572 . 0.969 no
C57 . H571 . 0.970 no
C43 . C45 . 1.537(7) yes
C43 . C44 . 1.502(7) yes
C43 . H431 . 0.963 no
C45 . C44 . 1.511(7) yes
C45 . C48 . 1.518(7) yes
C45 . C46 . 1.529(7) yes
C44 . C51 . 1.525(7) yes
C44 . H441 . 0.964 no
C51 . C50 . 1.535(7) yes
C51 . C52 . 1.534(7) yes
C51 . H511 . 0.981 no
C50 . C49 . 1.513(8) yes
C50 . H502 . 0.983 no
C50 . H501 . 0.995 no
C49 . C48 . 1.528(7) yes
C49 . H491 . 0.980 no
C49 . H492 . 0.969 no
C48 . C55 . 1.528(8) yes
C48 . H481 . 0.979 no
C55 . H551 . 0.972 no
C55 . H552 . 0.968 no
C55 . H553 . 0.969 no
C52 . C54 . 1.544(7) yes
C52 . C53 . 1.526(8) yes
C52 . H521 . 0.975 no
C54 . H541 . 0.960 no
C54 . H543 . 0.969 no
C54 . H542 . 0.969 no
C53 . H531 . 0.960 no
C53 . H533 . 0.971 no
C53 . H532 . 0.985 no
C46 . C47 . 1.531(7) yes
C46 . H461 . 0.975 no
C46 . H462 . 0.981 no
C47 . H472 . 0.971 no
C47 . H471 . 0.973 no
O21 . C22 . 1.448(6) yes
O21 . H211 . 0.850 no
C22 . C23 . 1.523(7) yes
C22 . C27 . 1.530(7) yes
C22 . C37 . 1.522(7) yes
C23 . C25 . 1.523(7) yes
C23 . C24 . 1.501(7) yes
C23 . H231 . 0.953 no
C25 . C24 . 1.521(7) yes
C25 . C28 . 1.510(7) yes
C25 . C26 . 1.516(7) yes
C24 . C31 . 1.525(7) yes
C24 . H241 . 0.973 no
C31 . C30 . 1.536(7) yes
C31 . C32 . 1.538(7) yes
C31 . H311 . 0.971 no
C30 . C29 . 1.533(8) yes
C30 . H302 . 0.984 no
C30 . H301 . 0.977 no
C29 . C28 . 1.499(8) yes
C29 . H291 . 0.998 no
C29 . H292 . 0.979 no
C28 . C35 . 1.535(7) yes
C28 . H281 . 0.992 no
C35 . H351 . 0.981 no
C35 . H353 . 0.981 no
C35 . H352 . 0.963 no
C32 . C34 . 1.534(8) yes
C32 . C33 . 1.524(8) yes
C32 . H321 . 0.983 no
C34 . H341 . 0.971 no
C34 . H343 . 0.968 no
C34 . H342 . 0.969 no
C33 . H331 . 0.968 no
C33 . H333 . 0.965 no
C33 . H332 . 0.969 no
C26 . C27 . 1.516(7) yes
C26 . H261 . 0.977 no
C26 . H262 . 0.963 no
C27 . H272 . 0.957 no
C27 . H271 . 0.974 no
C37 . H373 . 0.980 no
C37 . H372 . 0.976 no
C37 . H371 . 0.975 no

loop_
_geom_hbond_atom_site_label_D
_geom_hbond_site_symmetry_D
_geom_hbond_atom_site_label_H
_geom_hbond_site_symmetry_H
_geom_hbond_atom_site_label_A
_geom_hbond_site_symmetry_A
_geom_hbond_angle_DHA
_geom_hbond_distance_DH
_geom_hbond_distance_HA
_geom_hbond_distance_DA
_geom_hbond_publ_flag
O1 . H11 . O41 . 179 0.82 2.04 2.859(8) yes
O61 . H611 . O21 . 172 0.83 1.92 2.754(8) yes
O41 . H411 . O61 1_455 159 0.83 2.02 2.819(8) yes
O21 . H211 . O1 1_655 169 0.85 1.97 2.804(8) yes

loop_
_oxford_twin_element_scale_factors
0.935(2)
0.065(2)
